data_9015495
loop_
_publ_author_name
'Rzaigui, M.'
'Averbuch-Pouchot M'
'Durif, A.'

_publ_section_title
;
 Crystal chemistry of cyclo-hexaphosphates. XIX. Structure of barium
 cyclo-hexaphosphate octahydrate
 _cod_database_code 1007199
;
_journal_name_full 'Acta Crystallographica, Section C'
_journal_page_first 241
_journal_page_last 243
_journal_paper_doi 10.1107/S0108270191010260
_journal_volume 48
_journal_year 1992
_chemical_formula_sum 'Ba3 O26 P6'
_space_group_IT_number 15
_symmetry_space_group_name_Hall '-C 2yc'
_symmetry_space_group_name_H-M 'C 1 2/c 1'
_cell_angle_alpha 90
_cell_angle_beta 119.56
_cell_angle_gamma 90
_cell_length_a 20.98
_cell_length_b 7.227
_cell_length_c 17.44
_cell_formula_units_Z 4
_cell_volume 2300.113
_database_code_amcsd 0010270
_exptl_crystal_density_diffrn 2.928
_cod_duplicate_entry 1007199
_cod_original_formula_sum 'Ba3 P6 O26'
_cod_database_code 9015495
_amcsd_formula_title 'Ba3 H16 O26 P6'

loop_
_space_group_symop_operation_xyz
x,y,z
1/2+x,1/2+y,z
x,-y,1/2+z
1/2+x,1/2-y,1/2+z
-x,y,1/2-z
1/2-x,1/2+y,1/2-z
-x,-y,-z
1/2-x,1/2-y,-z

loop_
_atom_site_label
_atom_site_fract_x
_atom_site_fract_y
_atom_site_fract_z
Ba1 0.29249 0.89119 0.71863
Ba2 0.00000 0.26714 0.75000
P1 0.12812 0.88480 0.78330
P2 0.46599 0.82790 0.37010
P3 0.37650 0.15030 0.58280
O1 0.37330 0.33940 0.62860
O2 0.31300 0.27960 0.72220
O3 0.37430 0.59110 0.72220
O4 0.44310 -0.01670 0.83430
O5 0.43510 0.25650 0.92220
O6 0.44720 0.81270 0.07250
O7 0.38730 0.00680 0.14250
O8 0.31380 0.15090 0.49080
O9 0.45130 0.31010 0.79030
O10 0.19790 0.59140 0.63660
O11 0.22060 0.10190 0.02650
O12 0.16580 0.86700 0.13430
O13 0.44320 0.36100 0.07670

loop_
_cod_related_entry_id
_cod_related_entry_database
_cod_related_entry_code
1 AMCSD 0010270
